data_7134910
loop_
_publ_author_name
'Benny, Renitta'
'Andrews, Alex P.'
'De, Soumen'

_publ_section_title
;
 Foldamer engineering with squaramide and phenanthroline motifs:
 synthesis, characterisation, and structural insights.
;
_journal_issue 77
_journal_name_full 'Chemical communications (Cambridge, England)'
_journal_page_first 14955
_journal_page_last 14958
_journal_paper_doi 10.1039/d5cc03649f
_journal_volume 61
_journal_year 2025
_chemical_absolute_configuration rm
_chemical_formula_moiety 'C30 H16 F6 N4 O2'
_chemical_formula_sum 'C30 H16 F6 N4 O2'
_chemical_formula_weight 578.47
_space_group_crystal_system orthorhombic
_space_group_IT_number 33
_space_group_name_Hall 'P 2c -2n'
_space_group_name_H-M_alt 'P n a 21'
_atom_sites_solution_hydrogens geom
_audit_creation_method
;FinalCif 2024.9-0 by Daniel Kratzert, Freiburg 2025, 
https://dkratzert.de/finalcif.html
;
_audit_update_record
;
2025-06-27 deposited with the CCDC.	2025-08-19 downloaded from the CCDC.
;
_cell_angle_alpha 90
_cell_angle_beta 90
_cell_angle_gamma 90
_cell_formula_units_Z 4
_cell_length_a 10.7693(18)
_cell_length_b 29.918(5)
_cell_length_c 7.4885(12)
_cell_measurement_reflns_used 5282
_cell_measurement_temperature 100
_cell_measurement_theta_max 21.3818
_cell_measurement_theta_min 2.3303
_cell_measurement_wavelength 0.71073
_cell_volume 2412.8(7)
_computing_cell_refinement 'SAINT V8.40B (Bruker AXS LLC, 2019)'
_computing_data_collection 'Bruker Instrument Service v8.5.0.27 Release'
_computing_data_reduction 'SAINT V8.40B (Bruker AXS LLC, 2019)'
_computing_molecular_graphics 'shelXle (C.B. Huebschle, rev 1503)'
_computing_structure_refinement 'SHELXL-2019/2 (Sheldrick, 2019)'
_computing_structure_solution 'SHELXT 2018/2 (Sheldrick, 2018)'
_diffrn_ambient_temperature 100(2)
_diffrn_detector CPAD
_diffrn_detector_area_resol_mean 7.391
_diffrn_detector_type 'Bruker PHOTON III C14'
_diffrn_measured_fraction_theta_full 1.000
_diffrn_measured_fraction_theta_max 1.000
_diffrn_measurement_details
;<Phi   scan: start= 360.0; len= 180.0; end= 540.0 at [Counterclockwise Eulerian 
angles: dx= 50.00 mm theta=   0.000 deg omega=   0.000 deg chi=  54.740 deg] 
		measure for 1.0 seconds; frame angle 1.00 degrees, wavelength=0.71073>
<Phi   scan: start= 180.0; len= 180.0; end= 360.0 at [Counterclockwise Eulerian 
angles: dx= 50.00 mm theta=   0.000 deg omega=   0.000 deg chi=  54.740 deg] 
		measure for 1.0 seconds; frame angle 1.00 degrees, wavelength=0.71073>
<Phi   scan: start= 356.0; len= 224.0; end= 580.0 at [Counterclockwise Eulerian 
angles: dx= 50.00 mm theta=   7.378 deg omega=   2.639 deg chi= -24.000 deg] 
		measure for 10.0 seconds; frame angle 0.50 degrees, wavelength=0.71073>
<Omega scan: start= 324.6; len=  72.0; end= 396.6 at [Counterclockwise Eulerian 
angles: dx= 50.00 mm theta=  11.068 deg phi= 360.000 deg chi=  68.500 deg] 
		measure for 10.0 seconds; frame angle 0.50 degrees, wavelength=0.71073>
<Omega scan: start=   6.8; len= 122.5; end= 129.3 at [Counterclockwise Eulerian 
angles: dx= 50.00 mm theta=   7.378 deg phi=   0.000 deg chi= -44.500 deg] 
		measure for 10.0 seconds; frame angle 0.50 degrees, wavelength=0.71073>
<Omega scan: start= 324.6; len=  66.5; end= 391.1 at [Counterclockwise Eulerian 
angles: dx= 50.00 mm theta=   8.475 deg phi=  36.000 deg chi=  68.500 deg] 
		measure for 10.0 seconds; frame angle 0.50 degrees, wavelength=0.71073>
<Omega scan: start=   6.8; len= 122.5; end= 129.3 at [Counterclockwise Eulerian 
angles: dx= 50.00 mm theta=   7.378 deg phi= 306.000 deg chi= -44.500 deg] 
		measure for 10.0 seconds; frame angle 0.50 degrees, wavelength=0.71073>
<Omega scan: start=   6.8; len= 122.5; end= 129.3 at [Counterclockwise Eulerian 
angles: dx= 50.00 mm theta=   7.378 deg phi=  51.000 deg chi= -44.500 deg] 
		measure for 10.0 seconds; frame angle 0.50 degrees, wavelength=0.71073>
;
_diffrn_measurement_device 'Bruker D8 QUEST'
_diffrn_measurement_device_type 'Four-circle Kappa diffractometer'
_diffrn_measurement_method '\w and \f scans'
_diffrn_measurement_specimen_support Fibre-loope
_diffrn_radiation_monochromator 'multilayer mirror'
_diffrn_radiation_type MoK\a
_diffrn_radiation_wavelength 0.71073
_diffrn_reflns_av_R_equivalents 0.1112
_diffrn_reflns_av_unetI/netI 0.0873
_diffrn_reflns_Laue_measured_fraction_full 1.000
_diffrn_reflns_Laue_measured_fraction_max 1.000
_diffrn_reflns_limit_h_max 13
_diffrn_reflns_limit_h_min -13
_diffrn_reflns_limit_k_max 38
_diffrn_reflns_limit_k_min -36
_diffrn_reflns_limit_l_max 9
_diffrn_reflns_limit_l_min -9
_diffrn_reflns_number 31092
_diffrn_reflns_point_group_measured_fraction_full 1.000
_diffrn_reflns_point_group_measured_fraction_max 1.000
_diffrn_reflns_reduction_process narrow-frame
_diffrn_reflns_theta_full 25.242
_diffrn_reflns_theta_max 27.1
_diffrn_reflns_theta_min 2.01
_diffrn_source 'microfocus sealed tube'
_diffrn_source_current 1.399
_diffrn_source_target Mo
_diffrn_source_type 'Incoatec I\mS 3.0'
_diffrn_source_voltage 50.0
_exptl_absorpt_coefficient_mu 0.134
_exptl_absorpt_correction_T_max 0.994
_exptl_absorpt_correction_T_min 0.942
_exptl_absorpt_correction_type multi-scan
_exptl_absorpt_process_details
;Krause, L., Herbst-Irmer, R., Sheldrick, G. M., Stalke, D. (2015).
"Comparison of silver and molybdenum microfocus X-ray sources for single-crystal
 structure determination"
J. Appl. Cryst. 48, 3-10.
doi:10.1107/S1600576714022985
;
_exptl_crystal_colour 'clear intense yellow'
_exptl_crystal_density_diffrn 1.592
_exptl_crystal_description plate
_exptl_crystal_F_000 1176
_exptl_crystal_size_max 0.45
_exptl_crystal_size_mid 0.35
_exptl_crystal_size_min 0.047
_refine_diff_density_max 0.244
_refine_diff_density_min -0.278
_refine_diff_density_rms 0.054
_refine_ls_abs_structure_details
;
 Flack x determined using 1313 quotients [(I+)-(I-)]/[(I+)+(I-)]
 (Parsons, Flack and Wagner, Acta Cryst. B69 (2013) 249-259).
;
_refine_ls_abs_structure_Flack 0.1(7)
_refine_ls_extinction_method none
_refine_ls_goodness_of_fit_ref 1.015
_refine_ls_hydrogen_treatment constr
_refine_ls_matrix_type full
_refine_ls_number_parameters 379
_refine_ls_number_reflns 5325
_refine_ls_number_restraints 1
_refine_ls_restrained_S_all 1.015
_refine_ls_R_factor_all 0.0884
_refine_ls_R_factor_gt 0.0495
_refine_ls_shift/su_max 0.000
_refine_ls_shift/su_mean 0.000
_refine_ls_structure_factor_coef Fsqd
_refine_ls_weighting_details 'w=1/[\s^2^(Fo^2^)+(0.0471P)^2^+0.0324P] where P=(Fo^2^+2Fc^2^)/3'
_refine_ls_weighting_scheme calc
_refine_ls_wR_factor_gt 0.0997
_refine_ls_wR_factor_ref 0.1173
_reflns_Friedel_coverage 0.856
_reflns_Friedel_fraction_full 1.000
_reflns_Friedel_fraction_max 1.000
_reflns_number_gt 3769
_reflns_number_total 5325
_reflns_threshold_expression 'I > 2\s(I)'
_cod_data_source_file d5cc03649f2.cif
_cod_data_source_block 0365_020124_RBS6_a
_cod_depositor_comments
;
The following automatic conversions were performed:

data item '_exptl_absorpt_correction_type' value 'Multi-Scan' was
changed to 'multi-scan' in accordance with the
/home/data/users/saulius/crontab/automatic-downloads/rss-feeds/RSC/lib/dictionaries/cif_core.dic
dictionary named 'cif_core.dic' version 2.4.2 last updated on
2011-04-26.

Automatic conversion script
Id: cif_fix_values 8170 2020-07-09 18:12:32Z antanas 

 Adding full bibliography for 7134910--7134912.cif.
;
_cod_database_code 7134910
_shelx_shelxl_version_number 2019/3
_shelx_space_group_comment
;
The symmetry employed for this shelxl refinement is uniquely defined
by the following loop, which should always be used as a source of
symmetry information in preference to the above space-group names.
They are only intended as comments.
;
_exptl_bruker_absorpt_correction_t_ratio 0.7629
_shelx_estimated_absorpt_t_min 0.942
_shelx_estimated_absorpt_t_max 0.994
_diffrn_measurement_bruker_total_exposure_time 14960.0
_diffrn_reflns_bruker_av_norm_i 207.907
_diffrn_reflns_bruker_number_gt 24930
_computing_bruker_data_scaling 'SADABS-2016/2 - Bruker AXS area detector scaling and absorption correction'
_geom_details
; All esds (except the esd in the dihedral angle between two l.s. planes)
 are estimated using the full covariance matrix.  The cell esds are taken
 into account individually in the estimation of esds in distances, angles
 and torsion angles; correlations between esds in cell parameters are only
 used when they are defined by crystal symmetry.  An approximate (isotropic)
 treatment of cell esds is used for estimating esds involving l.s. planes.
;

loop_
_space_group_symop_operation_xyz
'x, y, z'
'-x, -y, z+1/2'
'x+1/2, -y+1/2, z'
'-x+1/2, y+1/2, z+1/2'

loop_
_atom_site_label
_atom_site_type_symbol
_atom_site_fract_x
_atom_site_fract_y
_atom_site_fract_z
_atom_site_U_iso_or_equiv
_atom_site_adp_type
_atom_site_occupancy
_atom_site_site_symmetry_order
_atom_site_calc_flag
_atom_site_refinement_flags_posn
_atom_site_refinement_flags_adp
_atom_site_refinement_flags_occupancy
_atom_site_disorder_assembly
_atom_site_disorder_group
F1 F 0.8642(2) 0.50207(10) 0.1261(4) 0.0374(7) Uani 1 1 d . . . . .
F2 F 0.3245(2) 0.41710(9) 0.1314(4) 0.0384(8) Uani 1 1 d . . . . .
F3 F 0.9725(2) 0.45146(9) 0.2586(4) 0.0362(7) Uani 1 1 d . . . . .
F4 F 0.8545(3) 0.49559(10) 0.4099(4) 0.0412(8) Uani 1 1 d . . . . .
F5 F 0.3707(2) 0.47276(10) 0.2979(4) 0.0447(8) Uani 1 1 d . . . . .
F6 F 0.4128(3) 0.47515(12) 0.0193(4) 0.0535(10) Uani 1 1 d . . . . .
O1 O 0.3952(3) 0.29234(10) 0.1964(4) 0.0227(7) Uani 1 1 d . . . . .
O2 O 0.4469(3) 0.19400(10) 0.3631(4) 0.0241(7) Uani 1 1 d . . . . .
N1 N 0.7259(3) 0.23271(12) 0.5143(5) 0.0184(8) Uani 1 1 d . . . . .
H1 H 0.774081 0.254339 0.553448 0.022 Uiso 1 1 calc R U . . .
N2 N 0.8900(3) 0.26209(13) 0.7447(5) 0.0221(8) Uani 1 1 d . . . . .
N3 N 0.6891(3) 0.32145(12) 0.3173(5) 0.0204(8) Uani 1 1 d . . . . .
H3 H 0.767067 0.314571 0.339170 0.025 Uiso 1 1 calc R U . . .
N4 N 0.7880(3) 0.34566(12) 0.7120(5) 0.0227(8) Uani 1 1 d . . . . .
C1 C 0.7599(4) 0.18911(15) 0.5645(6) 0.0215(10) Uani 1 1 d . . . . .
C2 C 0.8620(4) 0.18338(15) 0.6839(6) 0.0214(10) Uani 1 1 d . . . . .
C3 C 0.8916(4) 0.13915(16) 0.7297(6) 0.0288(11) Uani 1 1 d . . . . .
H3A H 0.958228 0.134156 0.810297 0.035 Uiso 1 1 calc R U . . .
C4 C 0.8286(5) 0.10254(18) 0.6634(7) 0.0338(12) Uani 1 1 d . . . . .
H4 H 0.851667 0.073139 0.697929 0.041 Uiso 1 1 calc R U . . .
C5 C 0.7310(5) 0.10944(16) 0.5452(6) 0.0296(11) Uani 1 1 d . . . . .
H5 H 0.686586 0.084602 0.498596 0.035 Uiso 1 1 calc R U . . .
C6 C 0.6982(4) 0.15238(16) 0.4952(6) 0.0241(10) Uani 1 1 d . . . . .
H6 H 0.632477 0.156725 0.412285 0.029 Uiso 1 1 calc R U . . .
C7 C 0.6287(4) 0.24539(15) 0.4138(5) 0.0176(9) Uani 1 1 d . . . . .
C8 C 0.6081(4) 0.28742(15) 0.3344(6) 0.0182(9) Uani 1 1 d . . . . .
C9 C 0.4823(4) 0.27509(14) 0.2745(6) 0.0189(9) Uani 1 1 d . . . . .
C10 C 0.5061(4) 0.22918(15) 0.3550(5) 0.0186(9) Uani 1 1 d . . . . .
C11 C 0.9359(4) 0.22064(16) 0.7602(6) 0.0227(10) Uani 1 1 d . . . . .
C12 C 0.9518(4) 0.29715(15) 0.8164(6) 0.0218(10) Uani 1 1 d . . . . .
C13 C 1.0654(4) 0.29237(18) 0.9069(6) 0.0258(11) Uani 1 1 d . . . . .
C14 C 1.1147(4) 0.24877(18) 0.9171(6) 0.0274(12) Uani 1 1 d . . . . .
H14 H 1.192227 0.243950 0.974590 0.033 Uiso 1 1 calc R U . . .
C15 C 1.0520(4) 0.21343(17) 0.8451(6) 0.0277(11) Uani 1 1 d . . . . .
H15 H 1.085935 0.184169 0.851771 0.033 Uiso 1 1 calc R U . . .
C16 C 0.6682(4) 0.36617(14) 0.2699(6) 0.0198(9) Uani 1 1 d . . . . .
C17 C 0.7707(4) 0.39473(15) 0.2726(6) 0.0206(9) Uani 1 1 d . . . . .
H17 H 0.851147 0.383219 0.296739 0.025 Uiso 1 1 calc R U . . .
C18 C 0.7545(4) 0.44001(15) 0.2398(6) 0.0201(10) Uani 1 1 d . . . . .
C19 C 0.6379(4) 0.45715(16) 0.2011(6) 0.0234(10) Uani 1 1 d . . . . .
H19 H 0.627156 0.488141 0.178243 0.028 Uiso 1 1 calc R U . . .
C20 C 0.5371(4) 0.42822(15) 0.1965(6) 0.0206(9) Uani 1 1 d . . . . .
C21 C 0.5498(4) 0.38258(14) 0.2317(5) 0.0209(10) Uani 1 1 d . . . . .
H21 H 0.479785 0.363261 0.229691 0.025 Uiso 1 1 calc R U . . .
C22 C 0.8996(4) 0.34159(16) 0.7968(6) 0.0222(10) Uani 1 1 d . . . . .
C23 C 0.7416(4) 0.38677(16) 0.6972(6) 0.0248(11) Uani 1 1 d . . . . .
H23 H 0.662403 0.389908 0.642899 0.030 Uiso 1 1 calc R U . . .
C24 C 0.8011(4) 0.42560(16) 0.7558(6) 0.0290(11) Uani 1 1 d . . . . .
H24 H 0.763847 0.454075 0.738913 0.035 Uiso 1 1 calc R U . . .
C25 C 0.9145(4) 0.42174(17) 0.8383(7) 0.0306(12) Uani 1 1 d . . . . .
H25 H 0.958053 0.447551 0.877389 0.037 Uiso 1 1 calc R U . . .
C26 C 0.9651(4) 0.37868(17) 0.8638(6) 0.0276(11) Uani 1 1 d . . . . .
C27 C 1.0803(4) 0.37179(19) 0.9585(6) 0.0315(13) Uani 1 1 d . . . . .
H27 H 1.123126 0.396784 1.006732 0.038 Uiso 1 1 calc R U . . .
C28 C 1.1279(4) 0.33063(19) 0.9794(6) 0.0299(12) Uani 1 1 d . . . . .
H28 H 1.203642 0.326812 1.042741 0.036 Uiso 1 1 calc R U . . .
C29 C 0.8611(4) 0.47202(15) 0.2569(6) 0.0258(10) Uani 1 1 d . . . . .
C30 C 0.4121(4) 0.44790(16) 0.1609(7) 0.0287(12) Uani 1 1 d . . . . .

loop_
_atom_site_aniso_label
_atom_site_aniso_U_11
_atom_site_aniso_U_22
_atom_site_aniso_U_33
_atom_site_aniso_U_23
_atom_site_aniso_U_13
_atom_site_aniso_U_12
F1 0.0341(16) 0.0304(17) 0.0477(18) 0.0117(14) 0.0036(14) -0.0084(13)
F2 0.0223(14) 0.0349(18) 0.0580(19) -0.0035(14) -0.0147(14) 0.0013(13)
F3 0.0199(13) 0.0316(16) 0.0570(19) 0.0030(15) -0.0010(14) -0.0027(12)
F4 0.0374(16) 0.043(2) 0.0430(17) -0.0160(15) 0.0078(14) -0.0165(15)
F5 0.0285(14) 0.045(2) 0.060(2) -0.0182(17) -0.0063(15) 0.0135(14)
F6 0.0351(17) 0.068(2) 0.058(2) 0.0389(19) -0.0072(15) 0.0068(16)
O1 0.0149(14) 0.0331(19) 0.0201(15) 0.0009(14) -0.0011(13) 0.0025(14)
O2 0.0193(15) 0.0236(19) 0.0294(18) -0.0014(14) 0.0023(13) -0.0055(14)
N1 0.0130(17) 0.020(2) 0.0220(19) 0.0022(16) -0.0006(15) 0.0006(15)
N2 0.0180(17) 0.030(2) 0.0179(19) 0.0019(17) 0.0017(16) 0.0015(17)
N3 0.0111(16) 0.021(2) 0.029(2) 0.0026(17) -0.0019(15) -0.0018(16)
N4 0.0187(18) 0.027(2) 0.0226(19) -0.0013(18) 0.0012(15) -0.0006(17)
C1 0.020(2) 0.024(3) 0.021(2) 0.005(2) 0.0054(18) 0.0038(19)
C2 0.019(2) 0.025(3) 0.021(2) 0.003(2) 0.0072(18) 0.0055(19)
C3 0.024(2) 0.034(3) 0.029(3) 0.009(2) 0.005(2) 0.008(2)
C4 0.035(3) 0.027(3) 0.039(3) 0.009(2) 0.009(2) 0.010(2)
C5 0.034(3) 0.023(3) 0.032(3) 0.003(2) 0.006(2) 0.002(2)
C6 0.025(2) 0.024(3) 0.023(2) 0.000(2) 0.0046(19) 0.001(2)
C7 0.015(2) 0.025(3) 0.0124(19) -0.0010(19) 0.0022(16) 0.0023(19)
C8 0.015(2) 0.024(3) 0.016(2) -0.0020(18) 0.0016(17) 0.0029(18)
C9 0.015(2) 0.027(3) 0.015(2) -0.004(2) 0.0034(18) 0.0000(18)
C10 0.0141(19) 0.026(3) 0.016(2) -0.002(2) 0.0032(18) 0.0013(19)
C11 0.016(2) 0.035(3) 0.017(2) 0.007(2) 0.0065(19) 0.0061(19)
C12 0.015(2) 0.032(3) 0.018(2) 0.001(2) 0.0019(17) -0.003(2)
C13 0.015(2) 0.048(3) 0.015(2) 0.002(2) 0.0020(18) -0.001(2)
C14 0.014(2) 0.053(4) 0.015(2) 0.009(2) 0.0015(18) 0.002(2)
C15 0.020(2) 0.043(3) 0.020(2) 0.009(2) 0.0057(19) 0.008(2)
C16 0.021(2) 0.020(3) 0.019(2) 0.0030(19) -0.0016(19) -0.0001(18)
C17 0.0169(19) 0.021(3) 0.023(2) 0.001(2) 0.0000(19) 0.0017(18)
C18 0.024(2) 0.019(3) 0.017(2) -0.0007(18) 0.0018(18) -0.0011(18)
C19 0.026(2) 0.021(3) 0.024(2) 0.0014(19) 0.0016(19) 0.002(2)
C20 0.022(2) 0.022(3) 0.018(2) 0.0002(19) -0.0017(18) 0.0004(19)
C21 0.016(2) 0.025(3) 0.021(2) 0.0010(19) -0.0030(17) -0.0001(18)
C22 0.016(2) 0.032(3) 0.019(2) -0.002(2) 0.0034(18) -0.0040(19)
C23 0.019(2) 0.033(3) 0.023(2) -0.001(2) 0.0045(19) -0.002(2)
C24 0.035(3) 0.027(3) 0.025(2) -0.001(2) 0.008(2) -0.002(2)
C25 0.029(2) 0.034(3) 0.029(3) -0.006(2) 0.005(2) -0.009(2)
C26 0.020(2) 0.044(3) 0.018(2) -0.003(2) 0.0040(19) -0.010(2)
C27 0.019(2) 0.051(4) 0.024(3) -0.008(2) 0.004(2) -0.014(2)
C28 0.016(2) 0.054(4) 0.020(2) -0.001(2) -0.002(2) -0.008(2)
C29 0.026(2) 0.021(3) 0.031(3) 0.000(2) 0.005(2) -0.001(2)
C30 0.023(2) 0.029(3) 0.034(3) 0.003(2) -0.006(2) 0.001(2)

loop_
_atom_type_symbol
_atom_type_description
_atom_type_scat_dispersion_real
_atom_type_scat_dispersion_imag
_atom_type_scat_source
C C 0.0033 0.0016 'International Tables Vol C Tables 4.2.6.8 and 6.1.1.4'
H H 0.0000 0.0000 'International Tables Vol C Tables 4.2.6.8 and 6.1.1.4'
N N 0.0061 0.0033 'International Tables Vol C Tables 4.2.6.8 and 6.1.1.4'
O O 0.0106 0.0060 'International Tables Vol C Tables 4.2.6.8 and 6.1.1.4'
F F 0.0171 0.0103 'International Tables Vol C Tables 4.2.6.8 and 6.1.1.4'

loop_
_geom_angle_atom_site_label_1
_geom_angle_atom_site_label_2
_geom_angle_atom_site_label_3
_geom_angle
_geom_angle_site_symmetry_1
_geom_angle_site_symmetry_3
_geom_angle_publ_flag
C7 N1 C1 127.9(4) . . ?
C11 N2 C12 120.1(4) . . ?
C8 N3 C16 129.9(3) . . ?
C23 N4 C22 116.8(4) . . ?
C6 C1 N1 120.7(4) . . ?
C6 C1 C2 120.6(4) . . ?
N1 C1 C2 118.7(4) . . ?
C3 C2 C1 116.1(4) . . ?
C3 C2 C11 119.5(4) . . ?
C1 C2 C11 124.3(4) . . ?
C4 C3 C2 123.3(4) . . ?
C3 C4 C5 118.9(5) . . ?
C6 C5 C4 120.2(5) . . ?
C5 C6 C1 120.8(4) . . ?
N1 C7 C8 127.7(4) . . ?
N1 C7 C10 140.6(4) . . ?
C8 C7 C10 91.5(3) . . ?
N3 C8 C7 127.8(4) . . ?
N3 C8 C9 139.1(4) . . ?
C7 C8 C9 92.8(3) . . ?
O1 C9 C8 138.3(4) . . ?
O1 C9 C10 134.5(4) . . ?
C8 C9 C10 87.2(3) . . ?
O2 C10 C7 136.9(4) . . ?
O2 C10 C9 134.7(4) . . ?
C7 C10 C9 88.4(3) . . ?
N2 C11 C15 120.3(4) . . ?
N2 C11 C2 117.6(4) . . ?
C15 C11 C2 122.1(4) . . ?
N2 C12 C13 122.7(4) . . ?
N2 C12 C22 118.7(4) . . ?
C13 C12 C22 118.6(4) . . ?
C12 C13 C14 116.6(4) . . ?
C12 C13 C28 120.7(5) . . ?
C14 C13 C28 122.7(4) . . ?
C15 C14 C13 120.5(4) . . ?
C14 C15 C11 119.7(5) . . ?
C21 C16 C17 120.7(4) . . ?
C21 C16 N3 122.3(4) . . ?
C17 C16 N3 117.0(4) . . ?
C18 C17 C16 119.7(4) . . ?
C19 C18 C17 120.7(4) . . ?
C19 C18 C29 118.3(4) . . ?
C17 C18 C29 120.8(4) . . ?
C18 C19 C20 118.8(4) . . ?
C19 C20 C21 121.9(4) . . ?
C19 C20 C30 117.6(4) . . ?
C21 C20 C30 120.4(4) . . ?
C16 C21 C20 118.1(4) . . ?
N4 C22 C26 122.5(4) . . ?
N4 C22 C12 118.0(4) . . ?
C26 C22 C12 119.5(4) . . ?
N4 C23 C24 124.8(4) . . ?
C25 C24 C23 118.6(5) . . ?
C24 C25 C26 118.7(4) . . ?
C22 C26 C25 118.6(4) . . ?
C22 C26 C27 119.5(5) . . ?
C25 C26 C27 121.9(4) . . ?
C28 C27 C26 121.1(5) . . ?
C27 C28 C13 120.5(4) . . ?
F1 C29 F4 105.9(4) . . ?
F1 C29 F3 107.0(4) . . ?
F4 C29 F3 106.1(4) . . ?
F1 C29 C18 112.8(4) . . ?
F4 C29 C18 111.5(4) . . ?
F3 C29 C18 113.0(4) . . ?
F2 C30 F6 107.0(4) . . ?
F2 C30 F5 105.9(4) . . ?
F6 C30 F5 105.7(4) . . ?
F2 C30 C20 113.2(4) . . ?
F6 C30 C20 112.1(4) . . ?
F5 C30 C20 112.4(4) . . ?

loop_
_geom_bond_atom_site_label_1
_geom_bond_atom_site_label_2
_geom_bond_distance
_geom_bond_site_symmetry_2
_geom_bond_publ_flag
F1 C29 1.330(5) . ?
F2 C30 1.337(5) . ?
F3 C29 1.348(5) . ?
F4 C29 1.348(5) . ?
F5 C30 1.343(6) . ?
F6 C30 1.338(5) . ?
O1 C9 1.220(5) . ?
O2 C10 1.232(5) . ?
N1 C7 1.344(5) . ?
N1 C1 1.406(6) . ?
N2 C11 1.340(6) . ?
N2 C12 1.353(5) . ?
N3 C8 1.347(5) . ?
N3 C16 1.402(5) . ?
N4 C23 1.332(6) . ?
N4 C22 1.365(5) . ?
C1 C6 1.386(6) . ?
C1 C2 1.427(6) . ?
C2 C3 1.403(6) . ?
C2 C11 1.484(6) . ?
C3 C4 1.380(7) . ?
C4 C5 1.390(7) . ?
C5 C6 1.384(6) . ?
C7 C8 1.409(6) . ?
C7 C10 1.473(6) . ?
C8 C9 1.473(5) . ?
C9 C10 1.522(6) . ?
C11 C15 1.419(6) . ?
C12 C13 1.406(6) . ?
C12 C22 1.451(6) . ?
C13 C14 1.411(7) . ?
C13 C28 1.435(7) . ?
C14 C15 1.366(7) . ?
C16 C21 1.396(6) . ?
C16 C17 1.396(6) . ?
C17 C18 1.388(6) . ?
C18 C19 1.387(6) . ?
C18 C29 1.500(6) . ?
C19 C20 1.389(6) . ?
C20 C21 1.397(6) . ?
C20 C30 1.494(6) . ?
C22 C26 1.407(6) . ?
C23 C24 1.397(6) . ?
C24 C25 1.373(7) . ?
C25 C26 1.412(7) . ?
C26 C27 1.444(6) . ?
C27 C28 1.343(7) . ?

loop_
_geom_hbond_atom_site_label_D
_geom_hbond_atom_site_label_H
_geom_hbond_atom_site_label_A
_geom_hbond_distance_DH
_geom_hbond_distance_HA
_geom_hbond_distance_DA
_geom_hbond_angle_DHA
_geom_hbond_site_symmetry_A
_geom_hbond_publ_flag
N1 H1 N2 0.88 1.91 2.622(5) 136.3 . yes
N3 H3 O2 0.88 1.96 2.836(4) 171.7 3 yes
C6 H6 O2 0.95 2.32 3.138(5) 144.3 . yes
C15 H15 N4 0.95 2.57 3.252(6) 128.5 3 yes
C17 H17 O2 0.95 2.58 3.333(5) 136.6 3 yes
C21 H21 O1 0.95 2.32 3.183(5) 150.3 . yes

loop_
_geom_torsion_atom_site_label_1
_geom_torsion_atom_site_label_2
_geom_torsion_atom_site_label_3
_geom_torsion_atom_site_label_4
_geom_torsion
_geom_torsion_site_symmetry_1
_geom_torsion_site_symmetry_2
_geom_torsion_site_symmetry_3
_geom_torsion_site_symmetry_4
_geom_torsion_publ_flag
C7 N1 C1 C6 6.7(6) . . . . ?
C7 N1 C1 C2 -175.3(4) . . . . ?
C6 C1 C2 C3 -2.1(6) . . . . ?
N1 C1 C2 C3 179.8(4) . . . . ?
C6 C1 C2 C11 178.1(4) . . . . ?
N1 C1 C2 C11 0.1(6) . . . . ?
C1 C2 C3 C4 0.9(6) . . . . ?
C11 C2 C3 C4 -179.3(4) . . . . ?
C2 C3 C4 C5 0.0(7) . . . . ?
C3 C4 C5 C6 0.2(7) . . . . ?
C4 C5 C6 C1 -1.4(7) . . . . ?
N1 C1 C6 C5 -179.6(4) . . . . ?
C2 C1 C6 C5 2.4(6) . . . . ?
C1 N1 C7 C8 -166.3(4) . . . . ?
C1 N1 C7 C10 21.4(8) . . . . ?
C16 N3 C8 C7 -167.0(4) . . . . ?
C16 N3 C8 C9 20.7(8) . . . . ?
N1 C7 C8 N3 11.7(7) . . . . ?
C10 C7 C8 N3 -173.2(4) . . . . ?
N1 C7 C8 C9 -173.3(4) . . . . ?
C10 C7 C8 C9 1.8(3) . . . . ?
N3 C8 C9 O1 -8.0(10) . . . . ?
C7 C8 C9 O1 178.1(5) . . . . ?
N3 C8 C9 C10 172.2(5) . . . . ?
C7 C8 C9 C10 -1.7(3) . . . . ?
N1 C7 C10 O2 -8.7(10) . . . . ?
C8 C7 C10 O2 177.4(5) . . . . ?
N1 C7 C10 C9 172.2(5) . . . . ?
C8 C7 C10 C9 -1.7(3) . . . . ?
O1 C9 C10 O2 2.6(8) . . . . ?
C8 C9 C10 O2 -177.5(5) . . . . ?
O1 C9 C10 C7 -178.2(5) . . . . ?
C8 C9 C10 C7 1.6(3) . . . . ?
C12 N2 C11 C15 -2.7(6) . . . . ?
C12 N2 C11 C2 178.1(4) . . . . ?
C3 C2 C11 N2 -166.2(4) . . . . ?
C1 C2 C11 N2 13.6(6) . . . . ?
C3 C2 C11 C15 14.6(6) . . . . ?
C1 C2 C11 C15 -165.7(4) . . . . ?
C11 N2 C12 C13 0.8(6) . . . . ?
C11 N2 C12 C22 179.8(4) . . . . ?
N2 C12 C13 C14 1.3(6) . . . . ?
C22 C12 C13 C14 -177.8(4) . . . . ?
N2 C12 C13 C28 179.5(4) . . . . ?
C22 C12 C13 C28 0.5(6) . . . . ?
C12 C13 C14 C15 -1.4(6) . . . . ?
C28 C13 C14 C15 -179.6(4) . . . . ?
C13 C14 C15 C11 -0.4(6) . . . . ?
N2 C11 C15 C14 2.5(6) . . . . ?
C2 C11 C15 C14 -178.3(4) . . . . ?
C8 N3 C16 C21 0.3(7) . . . . ?
C8 N3 C16 C17 176.6(4) . . . . ?
C21 C16 C17 C18 1.0(7) . . . . ?
N3 C16 C17 C18 -175.3(4) . . . . ?
C16 C17 C18 C19 -1.2(7) . . . . ?
C16 C17 C18 C29 174.9(4) . . . . ?
C17 C18 C19 C20 0.3(6) . . . . ?
C29 C18 C19 C20 -175.9(4) . . . . ?
C18 C19 C20 C21 0.8(6) . . . . ?
C18 C19 C20 C30 177.9(4) . . . . ?
C17 C16 C21 C20 0.0(6) . . . . ?
N3 C16 C21 C20 176.1(4) . . . . ?
C19 C20 C21 C16 -0.9(6) . . . . ?
C30 C20 C21 C16 -177.9(4) . . . . ?
C23 N4 C22 C26 -1.0(6) . . . . ?
C23 N4 C22 C12 179.4(4) . . . . ?
N2 C12 C22 N4 2.3(6) . . . . ?
C13 C12 C22 N4 -178.6(4) . . . . ?
N2 C12 C22 C26 -177.3(4) . . . . ?
C13 C12 C22 C26 1.7(6) . . . . ?
C22 N4 C23 C24 2.6(6) . . . . ?
N4 C23 C24 C25 -1.4(7) . . . . ?
C23 C24 C25 C26 -1.3(7) . . . . ?
N4 C22 C26 C25 -1.6(6) . . . . ?
C12 C22 C26 C25 178.0(4) . . . . ?
N4 C22 C26 C27 177.5(4) . . . . ?
C12 C22 C26 C27 -2.9(6) . . . . ?
C24 C25 C26 C22 2.7(6) . . . . ?
C24 C25 C26 C27 -176.4(4) . . . . ?
C22 C26 C27 C28 1.9(7) . . . . ?
C25 C26 C27 C28 -179.1(4) . . . . ?
C26 C27 C28 C13 0.4(7) . . . . ?
C12 C13 C28 C27 -1.5(7) . . . . ?
C14 C13 C28 C27 176.6(4) . . . . ?
C19 C18 C29 F1 -45.9(5) . . . . ?
C17 C18 C29 F1 138.0(4) . . . . ?
C19 C18 C29 F4 73.1(5) . . . . ?
C17 C18 C29 F4 -103.0(5) . . . . ?
C19 C18 C29 F3 -167.5(4) . . . . ?
C17 C18 C29 F3 16.4(6) . . . . ?
C19 C20 C30 F2 170.2(4) . . . . ?
C21 C20 C30 F2 -12.7(6) . . . . ?
C19 C20 C30 F6 49.0(6) . . . . ?
C21 C20 C30 F6 -133.9(4) . . . . ?
C19 C20 C30 F5 -69.9(5) . . . . ?
C21 C20 C30 F5 107.3(5) . . . . ?

loop_
_bruker_diffrn_runs_axis
_bruker_diffrn_runs_distance
_bruker_diffrn_runs_theta
_bruker_diffrn_runs_omega
_bruker_diffrn_runs_phi
_bruker_diffrn_runs_chi
_bruker_diffrn_runs_width
_bruker_diffrn_runs_images
_bruker_diffrn_runs_time
_bruker_diffrn_runs_wavelength
_bruker_diffrn_runs_voltage
_bruker_diffrn_runs_current
_bruker_diffrn_runs_temperature
Phi 50.0 0.0 0.0 0.0 54.74 1.0 180 1.0 0.71073 50.0 0.8 100.0
Phi 50.0 0.0 0.0 180.0 54.74 1.0 180 1.0 0.71073 50.0 0.8 100.0
Phi 50.0 7.3785 2.6390022381870812 -4.0 -24.0 0.5 448 10.0 0.71073 50.0 0.8 100.0
Omega 50.0 11.0675 -35.393 0.0 68.5 0.5 144 10.0 0.71073 50.0 0.8 100.14999999999998
Omega 50.0 7.3785 6.769 0.0 -44.5 0.5 245 10.0 0.71073 50.0 0.8 100.0
Omega 50.0 8.475 -35.393 36.0 68.5 0.5 133 10.0 0.71073 50.0 0.8 100.0
Omega 50.0 7.3785 6.769 -54.0 -44.5 0.5 245 10.0 0.71073 50.0 0.8 100.0
Omega 50.0 7.3785 6.769 51.0 -44.5 0.5 245 10.0 0.71073 50.0 0.8 100.0
